data_7019541
loop_
_publ_author_name
'Bowmaker, Graham A.'
'Hanna, John V.'
'Hart, Robert D.'
'Healy, Peter C.'
'King, Scott P.'
'Marchetti, Fabio'
'Pettinari, Claudio'
'Skelton, Brian W.'
'Tabacaru, Aurel'
'White, Allan H.'

_publ_section_title
;
 Mechanochemical and solution synthesis, X-ray structure and IR and (31)P
 solid state NMR spectroscopic studies of copper(i) thiocyanate adducts
 with bulky monodentate tertiary phosphine ligands.
;
_journal_issue 25
_journal_name_full 'Dalton transactions (Cambridge, England : 2003)'
_journal_page_first 7513
_journal_page_last 7525
_journal_paper_doi 10.1039/c2dt30579h
_journal_volume 41
_journal_year 2012
_chemical_formula_moiety 'C54 H52 Cu2 N4 P2 S2'
_chemical_formula_sum 'C54 H52 Cu2 N4 P2 S2'
_chemical_formula_weight 1010.14
_chemical_name_systematic
;
?
;
_space_group_IT_number 14
_symmetry_cell_setting monoclinic
_symmetry_space_group_name_Hall '-P 2ybc'
_symmetry_space_group_name_H-M 'P 1 21/c 1'
_atom_sites_solution_hydrogens geom
_atom_sites_solution_primary direct
_atom_sites_solution_secondary difmap
_audit_creation_date 2010-04-20T12:06:13-00:00
_audit_creation_method 'WinGX routine CIF_UPDATE'
_cell_angle_alpha 90
_cell_angle_beta 104.168(5)
_cell_angle_gamma 90
_cell_formula_units_Z 2
_cell_length_a 16.107(5)
_cell_length_b 9.505(5)
_cell_length_c 16.249(5)
_cell_measurement_reflns_used 35667
_cell_measurement_temperature 100(2)
_cell_measurement_theta_max 37.5554
_cell_measurement_theta_min 3.769
_cell_volume 2412.0(17)
_computing_cell_refinement
;
CrysAlis RED, Oxford Diffraction Ltd.,
Version 1.171.32.29 (release 10-06-2008 CrysAlis171 .NET)
(compiled Jun 10 2008,16:49:55)
;
_computing_data_collection
;
CrysAlis CCD, Oxford Diffraction Ltd.,
Version 1.171.32.29 (release 10-06-2008 CrysAlis171 .NET)
(compiled Jun 10 2008,16:49:55)
;
_computing_data_reduction
;
CrysAlis RED, Oxford Diffraction Ltd.,
Version 1.171.32.29 (release 10-06-2008 CrysAlis171 .NET)
(compiled Jun 10 2008,16:49:55)
;
_computing_molecular_graphics 'OrtepII (Johnson, C. K. (1976)'
_computing_publication_material 'WinGX Farrugia, L. J. (1999)'
_computing_structure_refinement 'SHELXL-97 (Sheldrick, 2008)'
_diffrn_ambient_temperature 100(2)
_diffrn_detector_area_resol_mean 10.4738
_diffrn_measured_fraction_theta_full 0.996
_diffrn_measured_fraction_theta_max 0.972
_diffrn_measurement_device_type 'Oxford Diffraction Gemini, Ruby ultra'
_diffrn_measurement_method '\w scans'
_diffrn_orient_matrix_UB_11 -0.0030174627
_diffrn_orient_matrix_UB_12 -0.0418882165
_diffrn_orient_matrix_UB_13 -0.0367428363
_diffrn_orient_matrix_UB_21 0.0439012656
_diffrn_orient_matrix_UB_22 -0.0180664504
_diffrn_orient_matrix_UB_23 0.0144157559
_diffrn_orient_matrix_UB_31 -0.0112894348
_diffrn_orient_matrix_UB_32 -0.0590558538
_diffrn_orient_matrix_UB_33 0.0216547502
_diffrn_radiation_monochromator graphite
_diffrn_radiation_type MoK\a
_diffrn_radiation_wavelength 0.71073
_diffrn_reflns_av_R_equivalents 0.0379
_diffrn_reflns_av_unetI/netI 0.0342
_diffrn_reflns_limit_h_max 27
_diffrn_reflns_limit_h_min -27
_diffrn_reflns_limit_k_max 15
_diffrn_reflns_limit_k_min -15
_diffrn_reflns_limit_l_max 27
_diffrn_reflns_limit_l_min -27
_diffrn_reflns_number 93483
_diffrn_reflns_theta_full 37
_diffrn_reflns_theta_max 37.67
_diffrn_reflns_theta_min 3.83
_exptl_absorpt_coefficient_mu 1.076
_exptl_absorpt_correction_T_max 0.815
_exptl_absorpt_correction_T_min 0.625
_exptl_absorpt_correction_type analytical
_exptl_absorpt_process_details
;
CrysAlisPro, Oxford Diffraction Ltd.,
Version 1.171.33.52 (release 06-11-2009 CrysAlis171 .NET)
(compiled Nov 6 2009,16:24:50)
Analytical numeric absorption correction using a multifaceted crystal
model based on expressions derived by R.C. Clark & J.S.
(Clark, R. C. & Reid, J. S. (1995). Acta Cryst. A51, 887-897)
;
_exptl_crystal_colour colourless
_exptl_crystal_density_diffrn 1.391
_exptl_crystal_density_method 'not measured'
_exptl_crystal_description fragment
_exptl_crystal_F_000 1048
_exptl_crystal_size_max 0.37
_exptl_crystal_size_mid 0.21
_exptl_crystal_size_min 0.13
_refine_diff_density_max 0.674
_refine_diff_density_min -0.567
_refine_diff_density_rms 0.064
_refine_ls_extinction_method none
_refine_ls_goodness_of_fit_ref 0.988
_refine_ls_hydrogen_treatment constr
_refine_ls_matrix_type full
_refine_ls_number_parameters 292
_refine_ls_number_reflns 12473
_refine_ls_number_restraints 0
_refine_ls_restrained_S_all 0.988
_refine_ls_R_factor_all 0.0414
_refine_ls_R_factor_gt 0.0275
_refine_ls_shift/su_max 0.002
_refine_ls_shift/su_mean 0
_refine_ls_structure_factor_coef Fsqd
_refine_ls_weighting_details 'calc w=1/[\s^2^(Fo^2^)+(0.0416P)^2^] where P=(Fo^2^+2Fc^2^)/3'
_refine_ls_weighting_scheme calc
_refine_ls_wR_factor_gt 0.0716
_refine_ls_wR_factor_ref 0.0736
_reflns_number_gt 9359
_reflns_number_total 12473
_reflns_threshold_expression I>2\s(I)
_cod_data_source_file c2dt30579h.txt
_cod_data_source_block rip3_clless
_cod_original_cell_volume 2412.0(16)
_cod_original_sg_symbol_Hall -p_2ybc
_cod_database_code 7019541

loop_
_symmetry_equiv_pos_as_xyz
'x, y, z'
'-x, y+1/2, -z+1/2'
'-x, -y, -z'
'x, -y-1/2, z-1/2'

loop_
_atom_site_label
_atom_site_type_symbol
_atom_site_fract_x
_atom_site_fract_y
_atom_site_fract_z
_atom_site_U_iso_or_equiv
_atom_site_adp_type
_atom_site_occupancy
_atom_site_symmetry_multiplicity
_atom_site_calc_flag
_atom_site_refinement_flags
Cu1 Cu 0.643097(7) 0.365257(11) 0.524434(7) 0.01286(3) Uani 1 1 d .
P1 P 0.767593(14) 0.41223(2) 0.616033(14) 0.01077(4) Uani 1 1 d .
C111 C 0.84046(5) 0.51816(9) 0.57011(5) 0.01229(14) Uani 1 1 d .
C112 C 0.85695(6) 0.47939(9) 0.49131(5) 0.01356(14) Uani 1 1 d .
C113 C 0.90670(6) 0.56909(10) 0.45503(6) 0.01676(16) Uani 1 1 d .
H113 H 0.9182 0.5439 0.4023 0.02 Uiso 1 1 calc R
C114 C 0.93982(6) 0.69372(10) 0.49361(6) 0.01869(17) Uani 1 1 d .
H114 H 0.9726 0.7538 0.467 0.022 Uiso 1 1 calc R
C115 C 0.92483(6) 0.73049(10) 0.57158(6) 0.01910(17) Uani 1 1 d .
H115 H 0.9481 0.8149 0.5991 0.023 Uiso 1 1 calc R
C116 C 0.87552(6) 0.64285(9) 0.60895(6) 0.01604(15) Uani 1 1 d .
H116 H 0.8654 0.6684 0.6622 0.019 Uiso 1 1 calc R
C117 C 0.82493(6) 0.34426(10) 0.44626(6) 0.01796(17) Uani 1 1 d .
H11A H 0.8408 0.3409 0.3918 0.027 Uiso 1 1 calc R
H11B H 0.7625 0.3397 0.4363 0.027 Uiso 1 1 calc R
H11C H 0.8507 0.2642 0.4814 0.027 Uiso 1 1 calc R
C121 C 0.82985(6) 0.25550(9) 0.65876(5) 0.01295(14) Uani 1 1 d .
C122 C 0.79116(6) 0.14618(9) 0.69532(6) 0.01582(15) Uani 1 1 d .
C123 C 0.83963(7) 0.02574(10) 0.72378(6) 0.02107(18) Uani 1 1 d .
H123 H 0.8141 -0.0493 0.7473 0.025 Uiso 1 1 calc R
C124 C 0.92377(8) 0.01286(11) 0.71859(6) 0.0244(2) Uani 1 1 d .
H124 H 0.9552 -0.07 0.7387 0.029 Uiso 1 1 calc R
C125 C 0.96222(7) 0.12093(11) 0.68406(6) 0.02194(19) Uani 1 1 d .
H125 H 1.0201 0.113 0.6808 0.026 Uiso 1 1 calc R
C126 C 0.91489(6) 0.24149(10) 0.65414(6) 0.01636(16) Uani 1 1 d .
H126 H 0.941 0.3154 0.6302 0.02 Uiso 1 1 calc R
C127 C 0.70263(7) 0.15877(11) 0.70959(7) 0.02059(18) Uani 1 1 d .
H12A H 0.6817 0.0652 0.7199 0.031 Uiso 1 1 calc R
H12B H 0.6641 0.2001 0.6592 0.031 Uiso 1 1 calc R
H12C H 0.7044 0.2191 0.7589 0.031 Uiso 1 1 calc R
C131 C 0.76428(6) 0.50981(9) 0.71320(5) 0.01289(14) Uani 1 1 d .
C132 C 0.71385(6) 0.63193(9) 0.70904(6) 0.01559(15) Uani 1 1 d .
C133 C 0.71276(7) 0.70119(10) 0.78467(6) 0.02037(18) Uani 1 1 d .
H133 H 0.679 0.7838 0.7824 0.024 Uiso 1 1 calc R
C134 C 0.75940(7) 0.65299(11) 0.86283(7) 0.0231(2) Uani 1 1 d .
H134 H 0.7571 0.7015 0.9133 0.028 Uiso 1 1 calc R
C135 C 0.80952(7) 0.53341(11) 0.86684(6) 0.02196(19) Uani 1 1 d .
H135 H 0.8421 0.4999 0.9201 0.026 Uiso 1 1 calc R
C136 C 0.81183(6) 0.46278(10) 0.79242(6) 0.01667(16) Uani 1 1 d .
H136 H 0.8464 0.381 0.7954 0.02 Uiso 1 1 calc R
C137 C 0.66254(7) 0.69321(10) 0.62657(6) 0.02137(18) Uani 1 1 d .
H13A H 0.6362 0.7818 0.6379 0.032 Uiso 1 1 calc R
H13B H 0.6176 0.6267 0.5995 0.032 Uiso 1 1 calc R
H13C H 0.7004 0.7109 0.5888 0.032 Uiso 1 1 calc R
N11 N 0.61197(5) 0.18336(8) 0.45120(5) 0.01537(13) Uani 1 1 d .
C12 C 0.61821(11) 0.05657(12) 0.48610(8) 0.0440(4) Uani 1 1 d .
H12 H 0.6484 0.0477 0.5439 0.053 Uiso 1 1 calc R
C13 C 0.58331(13) -0.06351(13) 0.44330(9) 0.0507(4) Uani 1 1 d .
H13 H 0.5879 -0.1513 0.472 0.061 Uiso 1 1 calc R
C14 C 0.54197(7) -0.05448(11) 0.35899(7) 0.0245(2) Uani 1 1 d .
H14 H 0.5175 -0.1352 0.3278 0.029 Uiso 1 1 calc R
C15 C 0.53723(11) 0.07401(13) 0.32166(8) 0.0428(4) Uani 1 1 d .
H15 H 0.5098 0.0845 0.2632 0.051 Uiso 1 1 calc R
C16 C 0.57263(10) 0.18988(13) 0.36941(7) 0.0380(3) Uani 1 1 d .
H16 H 0.5685 0.2788 0.342 0.046 Uiso 1 1 calc R
S1 S 0.623122(14) 0.54042(2) 0.410756(14) 0.01493(4) Uani 1 1 d .
C1 C 0.52699(6) 0.58647(9) 0.41983(5) 0.01348(14) Uani 1 1 d .
N1 N 0.45996(5) 0.62037(8) 0.42798(5) 0.01679(14) Uani 1 1 d .

loop_
_atom_site_aniso_label
_atom_site_aniso_U_11
_atom_site_aniso_U_22
_atom_site_aniso_U_33
_atom_site_aniso_U_23
_atom_site_aniso_U_13
_atom_site_aniso_U_12
Cu1 0.01169(5) 0.01261(5) 0.01353(5) 0.00002(4) 0.00163(3) -0.00005(4)
P1 0.01150(9) 0.01042(9) 0.01041(9) -0.00050(7) 0.00274(7) 0.00025(7)
C111 0.0126(3) 0.0127(3) 0.0117(3) 0.0001(3) 0.0032(3) -0.0001(3)
C112 0.0133(3) 0.0154(4) 0.0119(3) -0.0003(3) 0.0029(3) 0.0015(3)
C113 0.0181(4) 0.0199(4) 0.0135(4) 0.0015(3) 0.0061(3) 0.0015(3)
C114 0.0203(4) 0.0181(4) 0.0199(4) 0.0032(3) 0.0093(3) -0.0008(3)
C115 0.0219(4) 0.0156(4) 0.0220(4) -0.0023(3) 0.0096(4) -0.0045(3)
C116 0.0197(4) 0.0152(4) 0.0146(4) -0.0031(3) 0.0067(3) -0.0028(3)
C117 0.0193(4) 0.0206(4) 0.0144(4) -0.0052(3) 0.0050(3) -0.0019(3)
C121 0.0150(4) 0.0126(3) 0.0102(3) -0.0011(3) 0.0013(3) 0.0018(3)
C122 0.0202(4) 0.0136(4) 0.0119(4) 0.0001(3) 0.0006(3) -0.0009(3)
C123 0.0317(5) 0.0149(4) 0.0143(4) 0.0014(3) 0.0010(4) 0.0028(3)
C124 0.0351(6) 0.0198(4) 0.0155(4) 0.0009(3) 0.0010(4) 0.0121(4)
C125 0.0212(4) 0.0265(5) 0.0166(4) -0.0011(3) 0.0017(3) 0.0110(4)
C126 0.0158(4) 0.0195(4) 0.0132(4) -0.0007(3) 0.0024(3) 0.0042(3)
C127 0.0206(4) 0.0210(4) 0.0198(4) 0.0057(3) 0.0042(3) -0.0036(3)
C131 0.0145(3) 0.0127(3) 0.0125(3) -0.0019(3) 0.0051(3) -0.0017(3)
C132 0.0176(4) 0.0137(3) 0.0170(4) -0.0021(3) 0.0072(3) -0.0011(3)
C133 0.0242(5) 0.0174(4) 0.0220(4) -0.0059(3) 0.0103(4) -0.0001(3)
C134 0.0302(5) 0.0240(5) 0.0173(4) -0.0074(4) 0.0102(4) -0.0023(4)
C135 0.0292(5) 0.0236(5) 0.0127(4) -0.0034(3) 0.0044(4) -0.0021(4)
C136 0.0202(4) 0.0162(4) 0.0137(4) -0.0014(3) 0.0043(3) -0.0006(3)
C137 0.0251(5) 0.0169(4) 0.0215(5) -0.0015(3) 0.0045(4) 0.0062(3)
N11 0.0161(3) 0.0144(3) 0.0150(3) -0.0009(3) 0.0026(3) -0.0005(3)
C12 0.0822(11) 0.0162(5) 0.0208(5) 0.0009(4) -0.0117(6) -0.0031(6)
C13 0.0969(13) 0.0148(5) 0.0288(6) 0.0008(4) -0.0069(7) -0.0088(6)
C14 0.0284(5) 0.0183(4) 0.0250(5) -0.0079(4) 0.0028(4) -0.0024(4)
C15 0.0743(10) 0.0238(6) 0.0185(5) -0.0018(4) -0.0112(6) -0.0098(6)
C16 0.0694(10) 0.0188(5) 0.0174(5) 0.0022(4) -0.0057(5) -0.0104(5)
S1 0.01468(9) 0.01455(9) 0.01686(10) 0.00380(7) 0.00636(7) 0.00120(7)
C1 0.0168(4) 0.0116(3) 0.0116(3) 0.0017(3) 0.0025(3) -0.0022(3)
N1 0.0162(3) 0.0171(3) 0.0172(3) 0.0035(3) 0.0041(3) 0.0008(3)

loop_
_atom_type_symbol
_atom_type_description
_atom_type_scat_dispersion_real
_atom_type_scat_dispersion_imag
_atom_type_scat_source
C C 0.0033 0.0016 'International Tables Vol C Tables 4.2.6.8 and 6.1.1.4'
H H 0 0 'International Tables Vol C Tables 4.2.6.8 and 6.1.1.4'
N N 0.0061 0.0033 'International Tables Vol C Tables 4.2.6.8 and 6.1.1.4'
P P 0.1023 0.0942 'International Tables Vol C Tables 4.2.6.8 and 6.1.1.4'
S S 0.1246 0.1234 'International Tables Vol C Tables 4.2.6.8 and 6.1.1.4'
Cu Cu 0.3201 1.2651 'International Tables Vol C Tables 4.2.6.8 and 6.1.1.4'

loop_
_exptl_crystal_face_index_h
_exptl_crystal_face_index_k
_exptl_crystal_face_index_l
_exptl_crystal_face_perp_dist
-1 0 2 0.042
1 0 -2 0.1284
0 -1 -1 0.0878
0 1 1 0.2251
9 10 -13 0.1606
-5 -9 17 0.0856
1 0 0 0.08
-1 0 0 0.0474

loop_
_geom_angle_atom_site_label_1
_geom_angle_atom_site_label_2
_geom_angle_atom_site_label_3
_geom_angle
_geom_angle_site_symmetry_1
_geom_angle_site_symmetry_3
N1 Cu1 N11 99.82(3) 3_666 .
N1 Cu1 P1 115.09(3) 3_666 .
N11 Cu1 P1 126.65(2) . .
N1 Cu1 S1 106.08(3) 3_666 .
N11 Cu1 S1 99.45(4) . .
P1 Cu1 S1 107.33(2) . .
C121 P1 C111 104.73(5) . .
C121 P1 C131 102.25(5) . .
C111 P1 C131 103.15(5) . .
C121 P1 Cu1 114.13(4) . .
C111 P1 Cu1 113.45(4) . .
C131 P1 Cu1 117.55(3) . .
C116 C111 C112 118.97(8) . .
C116 C111 P1 120.64(7) . .
C112 C111 P1 120.23(7) . .
C113 C112 C111 118.44(8) . .
C113 C112 C117 118.66(8) . .
C111 C112 C117 122.88(8) . .
C114 C113 C112 121.93(8) . .
C114 C113 H113 119 . .
C112 C113 H113 119 . .
C113 C114 C115 119.58(8) . .
C113 C114 H114 120.2 . .
C115 C114 H114 120.2 . .
C116 C115 C114 119.52(9) . .
C116 C115 H115 120.2 . .
C114 C115 H115 120.2 . .
C115 C116 C111 121.53(8) . .
C115 C116 H116 119.2 . .
C111 C116 H116 119.2 . .
C112 C117 H11A 109.5 . .
C112 C117 H11B 109.5 . .
H11A C117 H11B 109.5 . .
C112 C117 H11C 109.5 . .
H11A C117 H11C 109.5 . .
H11B C117 H11C 109.5 . .
C126 C121 C122 119.42(8) . .
C126 C121 P1 120.64(7) . .
C122 C121 P1 119.93(7) . .
C123 C122 C121 118.18(9) . .
C123 C122 C127 119.17(9) . .
C121 C122 C127 122.54(8) . .
C124 C123 C122 121.86(10) . .
C124 C123 H123 119.1 . .
C122 C123 H123 119.1 . .
C123 C124 C125 120.01(9) . .
C123 C124 H124 120 . .
C125 C124 H124 120 . .
C124 C125 C126 119.27(10) . .
C124 C125 H125 120.4 . .
C126 C125 H125 120.4 . .
C125 C126 C121 121.25(9) . .
C125 C126 H126 119.4 . .
C121 C126 H126 119.4 . .
C122 C127 H12A 109.5 . .
C122 C127 H12B 109.5 . .
H12A C127 H12B 109.5 . .
C122 C127 H12C 109.5 . .
H12A C127 H12C 109.5 . .
H12B C127 H12C 109.5 . .
C136 C131 C132 119.10(8) . .
C136 C131 P1 120.18(7) . .
C132 C131 P1 120.71(7) . .
C133 C132 C131 118.48(9) . .
C133 C132 C137 118.49(9) . .
C131 C132 C137 123.02(8) . .
C134 C133 C132 121.97(9) . .
C134 C133 H133 119 . .
C132 C133 H133 119 . .
C133 C134 C135 119.53(9) . .
C133 C134 H134 120.2 . .
C135 C134 H134 120.2 . .
C134 C135 C136 119.59(10) . .
C134 C135 H135 120.2 . .
C136 C135 H135 120.2 . .
C135 C136 C131 121.32(9) . .
C135 C136 H136 119.3 . .
C131 C136 H136 119.3 . .
C132 C137 H13A 109.5 . .
C132 C137 H13B 109.5 . .
H13A C137 H13B 109.5 . .
C132 C137 H13C 109.5 . .
H13A C137 H13C 109.5 . .
H13B C137 H13C 109.5 . .
C12 N11 C16 116.03(9) . .
C12 N11 Cu1 121.76(8) . .
C16 N11 Cu1 121.41(7) . .
N11 C12 C13 123.82(12) . .
N11 C12 H12 118.1 . .
C13 C12 H12 118.1 . .
C14 C13 C12 119.28(12) . .
C14 C13 H13 120.4 . .
C12 C13 H13 120.4 . .
C15 C14 C13 117.58(10) . .
C15 C14 H14 121.2 . .
C13 C14 H14 121.2 . .
C14 C15 C16 119.61(11) . .
C14 C15 H15 120.2 . .
C16 C15 H15 120.2 . .
N11 C16 C15 123.61(11) . .
N11 C16 H16 118.2 . .
C15 C16 H16 118.2 . .
C1 S1 Cu1 93.78(3) . .
N1 C1 S1 178.46(9) . .
C1 N1 Cu1 160.54(7) . 3_666

loop_
_geom_bond_atom_site_label_1
_geom_bond_atom_site_label_2
_geom_bond_distance
_geom_bond_site_symmetry_2
Cu1 N1 2.0000(9) 3_666
Cu1 N11 2.0892(11) .
Cu1 P1 2.2304(6) .
Cu1 S1 2.4488(8) .
P1 C121 1.8347(11) .
P1 C111 1.8377(9) .
P1 C131 1.8431(10) .
C111 C116 1.3954(13) .
C111 C112 1.4186(12) .
C112 C113 1.3956(13) .
C112 C117 1.5056(14) .
C113 C114 1.3846(15) .
C113 H113 0.95 .
C114 C115 1.3912(13) .
C114 H114 0.95 .
C115 C116 1.3890(13) .
C115 H115 0.95 .
C116 H116 0.95 .
C117 H11A 0.98 .
C117 H11B 0.98 .
C117 H11C 0.98 .
C121 C126 1.3963(13) .
C121 C122 1.4150(13) .
C122 C123 1.3990(14) .
C122 C127 1.5045(15) .
C123 C124 1.3839(16) .
C123 H123 0.95 .
C124 C125 1.3870(16) .
C124 H124 0.95 .
C125 C126 1.3961(14) .
C125 H125 0.95 .
C126 H126 0.95 .
C127 H12A 0.98 .
C127 H12B 0.98 .
C127 H12C 0.98 .
C131 C136 1.4003(13) .
C131 C132 1.4088(14) .
C132 C133 1.3980(13) .
C132 C137 1.5086(14) .
C133 C134 1.3858(16) .
C133 H133 0.95 .
C134 C135 1.3863(16) .
C134 H134 0.95 .
C135 C136 1.3916(13) .
C135 H135 0.95 .
C136 H136 0.95 .
C137 H13A 0.98 .
C137 H13B 0.98 .
C137 H13C 0.98 .
N11 C12 1.3252(15) .
N11 C16 1.3264(14) .
C12 C13 1.3824(18) .
C12 H12 0.95 .
C13 C14 1.3715(18) .
C13 H13 0.95 .
C14 C15 1.3574(18) .
C14 H14 0.95 .
C15 C16 1.3869(18) .
C15 H15 0.95 .
C16 H16 0.95 .
S1 C1 1.6500(10) .
C1 N1 1.1651(12) .
N1 Cu1 2.0000(9) 3_666
